data_4312527
loop_
_publ_author_name
'Hui-Zhong Kou'
'Bei Chuan Zhou'
'Ru-Ji Wang'

_publ_contact_author_address
;
Department of Chemistry
Tsinghua University
Beijing 100084
People's Republic of China
;
_publ_contact_author_email kouhz@mail.tsinghua.edu.cn
_publ_contact_author_fax 86-10-62788765
_publ_contact_author_name 'Hui-Zhong Kou'
_publ_contact_author_phone 86(10)62795529
_publ_section_title
;
 Heterotrimetallic 4f-3d Coordination Polymers: Synthesis, Crystal
 Structure, and Magnetic Properties
;
_journal_name_full 'Inorganic Chemistry'
_journal_page_first 7658
_journal_page_last 7665
_journal_paper_doi 10.1021/ic0348502
_journal_volume 42
_journal_year 2003
_chemical_formula_sum 'C26 H54 Cu2 Fe La N14 O13'
_chemical_formula_weight 1092.67
_space_group_IT_number 15
_symmetry_cell_setting monoclinic
_symmetry_space_group_name_Hall '-C 2yc'
_symmetry_space_group_name_H-M 'C 1 2/c 1'
_atom_sites_solution_hydrogens geom
_atom_sites_solution_primary direct
_atom_sites_solution_secondary difmap
_audit_creation_method SHELXL-97
_cell_angle_alpha 90.00
_cell_angle_beta 129.075(5)
_cell_angle_gamma 90.00
_cell_formula_units_Z 4
_cell_length_a 27.746(10)
_cell_length_b 10.096(4)
_cell_length_c 19.083(7)
_cell_measurement_temperature 293(2)
_cell_volume 4150(3)
_computing_cell_refinement 'SMART (Bruker, 2000)'
_computing_data_collection 'SMART (Bruker, 2000)'
_computing_data_reduction 'SAINT (Bruker, 2000)'
_computing_molecular_graphics 'PLATON (Spek, 2002)'
_computing_publication_material 'SHELXL-97 (Sheldrick, 1997)'
_computing_structure_refinement 'SHELXL-97 (Sheldrick, 1997)'
_computing_structure_solution 'SHELXS-97 (Sheldrick, 1990)'
_diffrn_ambient_temperature 293(2)
_diffrn_detector_area_resol_mean '15\\times15 microns'
_diffrn_measured_fraction_theta_full 0.994
_diffrn_measured_fraction_theta_max 0.994
_diffrn_measurement_device_type 'CCD area detector'
_diffrn_measurement_method 'phi and omega scans'
_diffrn_radiation_monochromator graphite
_diffrn_radiation_source 'fine-focus sealed tube'
_diffrn_radiation_type MoK\a
_diffrn_radiation_wavelength 0.71073
_diffrn_reflns_av_R_equivalents 0.0668
_diffrn_reflns_av_sigmaI/netI 0.1020
_diffrn_reflns_limit_h_max 32
_diffrn_reflns_limit_h_min -34
_diffrn_reflns_limit_k_max 12
_diffrn_reflns_limit_k_min -6
_diffrn_reflns_limit_l_max 23
_diffrn_reflns_limit_l_min -23
_diffrn_reflns_number 9537
_diffrn_reflns_theta_full 26.49
_diffrn_reflns_theta_max 26.49
_diffrn_reflns_theta_min 2.14
_exptl_absorpt_coefficient_mu 2.437
_exptl_absorpt_correction_T_max 1.154
_exptl_absorpt_correction_T_min 0.981
_exptl_absorpt_correction_type multi-scan
_exptl_absorpt_process_details 'SADABS (Bruker, 2000)'
_exptl_crystal_colour violet
_exptl_crystal_density_diffrn 1.749
_exptl_crystal_density_method 'not measured'
_exptl_crystal_description block
_exptl_crystal_F_000 2212
_exptl_crystal_size_max 0.30
_exptl_crystal_size_mid 0.24
_exptl_crystal_size_min 0.18
_refine_diff_density_max 1.460
_refine_diff_density_min -0.687
_refine_diff_density_rms 0.134
_refine_ls_extinction_method none
_refine_ls_goodness_of_fit_ref 1.018
_refine_ls_hydrogen_treatment mixed
_refine_ls_matrix_type full
_refine_ls_number_parameters 260
_refine_ls_number_reflns 4269
_refine_ls_number_restraints 0
_refine_ls_restrained_S_all 1.018
_refine_ls_R_factor_all 0.1021
_refine_ls_R_factor_gt 0.0529
_refine_ls_shift/su_max 0.001
_refine_ls_shift/su_mean 0.000
_refine_ls_structure_factor_coef Fsqd
_refine_ls_weighting_details 'calc w=1/[\s^2^(Fo^2^)+(0.0456P)^2^+0.0000P] where P=(Fo^2^+2Fc^2^)/3'
_refine_ls_weighting_scheme calc
_refine_ls_wR_factor_gt 0.0980
_refine_ls_wR_factor_ref 0.1110
_reflns_number_gt 2800
_reflns_number_total 4269
_reflns_threshold_expression >2sigma(I)
_cod_data_source_file ic0348502si20030718_093054_2.cif
_cod_data_source_block 2
_cod_depositor_comments
;
The following automatic conversions were performed:

'_symmetry_cell_setting' value 'Monoclinic' changed to 'monoclinic'
according to the built-in table from CIF Core dictionary named
'cif_core.dic' version 2.4.1 from 2010-06-29.

Automatic conversion script
Id: cif_fix_values 1646 2011-03-28 12:23:43Z adriana 
;
_cod_database_code 4312527

loop_
_symmetry_equiv_pos_as_xyz
'x, y, z'
'-x, y, -z+1/2'
'x+1/2, y+1/2, z'
'-x+1/2, y+1/2, -z+1/2'
'-x, -y, -z'
'x, -y, z-1/2'
'-x+1/2, -y+1/2, -z'
'x+1/2, -y+1/2, z-1/2'

loop_
_atom_site_label
_atom_site_type_symbol
_atom_site_fract_x
_atom_site_fract_y
_atom_site_fract_z
_atom_site_U_iso_or_equiv
_atom_site_adp_type
_atom_site_occupancy
_atom_site_symmetry_multiplicity
_atom_site_calc_flag
_atom_site_refinement_flags
_atom_site_disorder_assembly
_atom_site_disorder_group
La1 La 0.0000 0.92998(5) 0.2500 0.02356(16) Uani 1 2 d S . .
Fe1 Fe 0.2500 0.7500 0.5000 0.0210(3) Uani 1 2 d S . .
Cu1 Cu 0.11587(4) 0.77180(8) 0.61159(5) 0.0414(2) Uani 1 1 d . . .
N3 N 0.0828(2) 0.9358(5) 0.5427(3) 0.0380(13) Uani 1 1 d . . .
C3 C 0.1383(4) 0.4853(8) 0.6381(5) 0.074(3) Uani 1 1 d . . .
H3A H 0.1093 0.4485 0.6451 0.089 Uiso 1 1 calc R . .
H3B H 0.1748 0.4292 0.6730 0.089 Uiso 1 1 calc R . .
C13 C 0.2231(2) 0.5658(7) 0.4820(4) 0.0295(14) Uani 1 1 d . . .
C11 C 0.1654(3) 0.8100(6) 0.4085(4) 0.0277(14) Uani 1 1 d . . .
N4 N 0.0682(2) 0.6879(5) 0.4929(3) 0.0325(13) Uani 1 1 d . . .
O2 O 0.02587(19) 1.0036(4) 0.3952(3) 0.0398(11) Uani 1 1 d . . .
C9 C 0.0498(3) 0.9162(6) 0.4570(4) 0.0308(14) Uani 1 1 d . . .
N11 N 0.1158(2) 0.8478(5) 0.3545(3) 0.0387(14) Uani 1 1 d . . .
N13 N 0.2088(3) 0.4581(6) 0.4726(4) 0.0526(17) Uani 1 1 d . . .
C12 C 0.2607(3) 0.7256(6) 0.4094(4) 0.0299(15) Uani 1 1 d . . .
O1 O 0.00568(18) 0.7503(4) 0.3436(3) 0.0355(11) Uani 1 1 d . . .
N2 N 0.1643(3) 0.8574(6) 0.7319(4) 0.0602(19) Uani 1 1 d . . .
H2C H 0.1335 0.8558 0.7362 0.072 Uiso 1 1 calc R . .
C10 C 0.0400(3) 0.7730(6) 0.4283(4) 0.0295(14) Uani 1 1 d . . .
N12 N 0.2659(3) 0.7088(6) 0.3554(4) 0.0504(16) Uani 1 1 d . . .
C4 C 0.1902(4) 0.6289(9) 0.7741(5) 0.070(3) Uani 1 1 d . . .
H4A H 0.2291 0.5812 0.8065 0.084 Uiso 1 1 calc R . .
H4B H 0.1670 0.5914 0.7918 0.084 Uiso 1 1 calc R . .
C6 C 0.1732(4) 0.9931(8) 0.7413(5) 0.060(2) Uani 1 1 d . . .
H6A H 0.2140 1.0090 0.7586 0.072 Uiso 1 1 calc R . .
H6B H 0.1759 1.0182 0.7927 0.072 Uiso 1 1 calc R . .
N1 N 0.1564(3) 0.6068(6) 0.6814(4) 0.0617(19) Uani 1 1 d . . .
H1C H 0.1899 0.6150 0.6833 0.074 Uiso 1 1 calc R . .
C1 C 0.0652(3) 0.5481(7) 0.4726(5) 0.0505(19) Uani 1 1 d . . .
H1A H 0.0246 0.5149 0.4484 0.061 Uiso 1 1 calc R . .
H1B H 0.0692 0.5390 0.4259 0.061 Uiso 1 1 calc R . .
C5 C 0.2038(3) 0.7664(8) 0.8028(5) 0.055(2) Uani 1 1 d . . .
H5A H 0.2000 0.7794 0.8495 0.066 Uiso 1 1 calc R . .
H5B H 0.2464 0.7851 0.8289 0.066 Uiso 1 1 calc R . .
C2 C 0.1118(5) 0.4660(9) 0.5484(5) 0.100(4) Uani 1 1 d . . .
H2A H 0.0944 0.3774 0.5335 0.120 Uiso 1 1 calc R . .
H2B H 0.1463 0.4627 0.5473 0.120 Uiso 1 1 calc R . .
O1W O 0.06951(19) 1.1293(5) 0.2981(3) 0.0509(13) Uani 1 1 d . . .
O2W O 0.1696(2) 0.1888(5) 0.4668(4) 0.0626(15) Uani 1 1 d . . .
C8 C 0.0987(4) 1.0723(8) 0.5775(5) 0.061(2) Uani 1 1 d . . .
H8A H 0.1229 1.1118 0.5622 0.073 Uiso 1 1 calc R . .
H8B H 0.0606 1.1229 0.5468 0.073 Uiso 1 1 calc R . .
O3W O 0.0241(2) 0.7437(5) 0.6224(4) 0.0714(17) Uani 1 1 d . . .
O4W O -0.0799(3) 0.5466(8) 0.2410(4) 0.139(4) Uani 1 1 d . . .
C7 C 0.1326(5) 1.0843(8) 0.6721(5) 0.106(4) Uani 1 1 d . . .
H7A H 0.1568 1.1648 0.6890 0.127 Uiso 1 1 calc R . .
H7B H 0.1016 1.1037 0.6791 0.127 Uiso 1 1 calc R . .
O5W O 0.0000 1.3793(11) 0.2500 0.205(8) Uani 1 2 d S . .
H201 H 0.1791 0.2692 0.4701 0.050 Uiso 1 1 d . . .
H200 H 0.2036 0.1473 0.4884 0.050 Uiso 1 1 d . . .
H500 H 0.0308 1.4197 0.2646 0.050 Uiso 1 1 d . . .
H100 H 0.0997 1.1368 0.3496 0.050 Uiso 1 1 d . . .
H101 H 0.0488 1.1880 0.2667 0.050 Uiso 1 1 d . . .
H401 H -0.0529 0.6087 0.2679 0.050 Uiso 1 1 d . . .
H400 H -0.1031 0.5635 0.1817 0.050 Uiso 1 1 d . . .
H300 H 0.0084 0.6798 0.6381 0.050 Uiso 1 1 d . . .
H301 H 0.0081 0.8071 0.6358 0.050 Uiso 1 1 d . . .

loop_
_atom_site_aniso_label
_atom_site_aniso_U_11
_atom_site_aniso_U_22
_atom_site_aniso_U_33
_atom_site_aniso_U_23
_atom_site_aniso_U_13
_atom_site_aniso_U_12
La1 0.0150(2) 0.0300(3) 0.0150(3) 0.000 0.0044(2) 0.000
Fe1 0.0142(6) 0.0264(7) 0.0177(6) 0.0018(5) 0.0077(5) 0.0017(5)
Cu1 0.0534(6) 0.0351(5) 0.0216(4) 0.0047(4) 0.0168(4) 0.0072(4)
N3 0.051(3) 0.030(3) 0.023(3) 0.007(3) 0.018(3) 0.008(3)
C3 0.094(7) 0.034(5) 0.051(5) 0.004(4) 0.025(5) 0.011(5)
C13 0.022(3) 0.034(4) 0.027(3) 0.005(3) 0.013(3) 0.005(3)
C11 0.021(3) 0.030(4) 0.023(3) 0.001(3) 0.010(3) 0.001(3)
N4 0.034(3) 0.028(3) 0.022(3) 0.004(2) 0.011(3) 0.004(2)
O2 0.051(3) 0.031(3) 0.024(2) 0.006(2) 0.018(2) 0.012(2)
C9 0.035(3) 0.032(4) 0.022(3) 0.003(3) 0.017(3) 0.005(3)
N11 0.022(3) 0.043(4) 0.037(3) 0.006(3) 0.012(3) 0.005(3)
N13 0.061(4) 0.038(4) 0.061(4) -0.003(3) 0.039(4) -0.009(3)
C12 0.032(4) 0.033(4) 0.027(4) 0.002(3) 0.020(3) 0.001(3)
O1 0.031(2) 0.039(3) 0.021(2) -0.002(2) 0.010(2) -0.008(2)
N2 0.071(5) 0.038(4) 0.027(3) 0.001(3) 0.009(3) -0.009(3)
C10 0.025(3) 0.028(4) 0.027(4) 0.002(3) 0.013(3) 0.002(3)
N12 0.061(4) 0.051(4) 0.046(4) -0.001(3) 0.037(4) -0.002(3)
C4 0.072(6) 0.070(6) 0.031(4) 0.010(4) 0.015(4) -0.007(5)
C6 0.080(6) 0.049(5) 0.034(4) -0.004(4) 0.028(4) 0.002(5)
N1 0.092(5) 0.040(4) 0.033(3) 0.012(3) 0.029(4) 0.022(3)
C1 0.066(5) 0.027(4) 0.045(4) 0.003(3) 0.028(4) -0.003(4)
C5 0.052(5) 0.068(6) 0.028(4) 0.015(4) 0.018(4) 0.019(4)
C2 0.158(10) 0.046(6) 0.042(5) 0.009(4) 0.037(6) 0.034(6)
O1W 0.035(3) 0.041(3) 0.040(3) 0.008(2) 0.006(2) -0.003(2)
O2W 0.050(3) 0.049(3) 0.065(4) -0.013(3) 0.025(3) -0.015(3)
C8 0.087(6) 0.041(5) 0.047(5) -0.001(4) 0.038(5) 0.014(5)
O3W 0.069(4) 0.050(4) 0.093(5) 0.001(3) 0.050(4) 0.007(3)
O4W 0.106(5) 0.129(7) 0.063(4) 0.018(4) -0.004(4) -0.076(5)
C7 0.142(9) 0.032(5) 0.041(5) -0.003(4) 0.009(6) -0.010(6)
O5W 0.33(2) 0.043(7) 0.128(10) 0.000 0.089(12) 0.000

loop_
_atom_type_symbol
_atom_type_description
_atom_type_scat_dispersion_real
_atom_type_scat_dispersion_imag
_atom_type_scat_source
C C 0.0033 0.0016 'International Tables Vol C Tables 4.2.6.8 and 6.1.1.4'
H H 0.0000 0.0000 'International Tables Vol C Tables 4.2.6.8 and 6.1.1.4'
O O 0.0106 0.0060 'International Tables Vol C Tables 4.2.6.8 and 6.1.1.4'
Fe Fe 0.3463 0.8444 'International Tables Vol C Tables 4.2.6.8 and 6.1.1.4'
Cu Cu 0.3201 1.2651 'International Tables Vol C Tables 4.2.6.8 and 6.1.1.4'
La La -0.2871 2.4523 'International Tables Vol C Tables 4.2.6.8 and 6.1.1.4'
N N 0.0061 0.0033 'International Tables Vol C Tables 4.2.6.8 and 6.1.1.4'

loop_
_geom_angle_atom_site_label_1
_geom_angle_atom_site_label_2
_geom_angle_atom_site_label_3
_geom_angle
_geom_angle_site_symmetry_1
_geom_angle_site_symmetry_3
_geom_angle_publ_flag
O1 La1 O1 86.0(2) 2 . ?
O1 La1 O2 64.88(14) 2 2 ?
O1 La1 O2 149.31(14) . 2 ?
O1 La1 O2 149.31(14) 2 . ?
O1 La1 O2 64.88(14) . . ?
O2 La1 O2 145.4(2) 2 . ?
O1 La1 O1W 122.15(15) 2 . ?
O1 La1 O1W 129.32(13) . . ?
O2 La1 O1W 77.64(14) 2 . ?
O2 La1 O1W 74.92(15) . . ?
O1 La1 O1W 129.32(13) 2 2 ?
O1 La1 O1W 122.15(15) . 2 ?
O2 La1 O1W 74.92(15) 2 2 ?
O2 La1 O1W 77.64(14) . 2 ?
O1W La1 O1W 74.4(2) . 2 ?
O1 La1 N11 74.35(15) 2 2 ?
O1 La1 N11 78.92(15) . 2 ?
O2 La1 N11 83.88(15) 2 2 ?
O2 La1 N11 107.13(15) . 2 ?
O1W La1 N11 144.62(15) . 2 ?
O1W La1 N11 71.81(15) 2 2 ?
O1 La1 N11 78.92(15) 2 . ?
O1 La1 N11 74.35(15) . . ?
O2 La1 N11 107.13(15) 2 . ?
O2 La1 N11 83.88(15) . . ?
O1W La1 N11 71.81(15) . . ?
O1W La1 N11 144.62(16) 2 . ?
N11 La1 N11 143.2(2) 2 . ?
C11 Fe1 C11 180.0(3) 7_566 . ?
C11 Fe1 C12 90.9(2) 7_566 7_566 ?
C11 Fe1 C12 89.1(2) . 7_566 ?
C11 Fe1 C12 89.1(2) 7_566 . ?
C11 Fe1 C12 90.9(2) . . ?
C12 Fe1 C12 180.00(8) 7_566 . ?
C11 Fe1 C13 91.5(2) 7_566 7_566 ?
C11 Fe1 C13 88.5(2) . 7_566 ?
C12 Fe1 C13 88.8(2) 7_566 7_566 ?
C12 Fe1 C13 91.2(2) . 7_566 ?
C11 Fe1 C13 88.5(2) 7_566 . ?
C11 Fe1 C13 91.5(2) . . ?
C12 Fe1 C13 91.2(2) 7_566 . ?
C12 Fe1 C13 88.8(2) . . ?
C13 Fe1 C13 180.000(1) 7_566 . ?
N3 Cu1 N4 84.2(2) . . ?
N3 Cu1 N1 174.3(3) . . ?
N4 Cu1 N1 95.6(2) . . ?
N3 Cu1 N2 95.6(2) . . ?
N4 Cu1 N2 179.8(3) . . ?
N1 Cu1 N2 84.5(2) . . ?
C9 N3 C8 119.1(6) . . ?
C9 N3 Cu1 112.4(4) . . ?
C8 N3 Cu1 127.7(4) . . ?
N1 C3 C2 124.9(8) . . ?
N1 C3 H3A 106.1 . . ?
C2 C3 H3A 106.1 . . ?
N1 C3 H3B 106.1 . . ?
C2 C3 H3B 106.1 . . ?
H3A C3 H3B 106.3 . . ?
N13 C13 Fe1 178.4(5) . . ?
N11 C11 Fe1 178.7(6) . . ?
C10 N4 C1 119.7(5) . . ?
C10 N4 Cu1 112.3(4) . . ?
C1 N4 Cu1 127.9(4) . . ?
C9 O2 La1 116.0(4) . . ?
O2 C9 N3 127.3(6) . . ?
O2 C9 C10 117.3(5) . . ?
N3 C9 C10 115.4(6) . . ?
C11 N11 La1 171.0(5) . . ?
N12 C12 Fe1 178.3(6) . . ?
C10 O1 La1 116.0(4) . . ?
C6 N2 C5 123.5(6) . . ?
C6 N2 Cu1 121.1(5) . . ?
C5 N2 Cu1 112.0(5) . . ?
C6 N2 H2C 96.2 . . ?
C5 N2 H2C 96.2 . . ?
Cu1 N2 H2C 96.2 . . ?
O1 C10 N4 127.6(6) . . ?
O1 C10 C9 116.9(5) . . ?
N4 C10 C9 115.5(6) . . ?
N1 C4 C5 115.8(7) . . ?
N1 C4 H4A 108.3 . . ?
C5 C4 H4A 108.3 . . ?
N1 C4 H4B 108.3 . . ?
C5 C4 H4B 108.3 . . ?
H4A C4 H4B 107.4 . . ?
N2 C6 C7 123.6(7) . . ?
N2 C6 H6A 106.4 . . ?
C7 C6 H6A 106.4 . . ?
N2 C6 H6B 106.4 . . ?
C7 C6 H6B 106.4 . . ?
H6A C6 H6B 106.5 . . ?
C3 N1 C4 126.6(7) . . ?
C3 N1 Cu1 120.3(5) . . ?
C4 N1 Cu1 111.0(5) . . ?
C3 N1 H1C 94.7 . . ?
C4 N1 H1C 94.7 . . ?
Cu1 N1 H1C 94.7 . . ?
C2 C1 N4 115.2(6) . . ?
C2 C1 H1A 108.5 . . ?
N4 C1 H1A 108.5 . . ?
C2 C1 H1B 108.5 . . ?
N4 C1 H1B 108.5 . . ?
H1A C1 H1B 107.5 . . ?
N2 C5 C4 113.6(6) . . ?
N2 C5 H5A 108.9 . . ?
C4 C5 H5A 108.9 . . ?
N2 C5 H5B 108.9 . . ?
C4 C5 H5B 108.9 . . ?
H5A C5 H5B 107.7 . . ?
C3 C2 C1 126.7(8) . . ?
C3 C2 H2A 105.6 . . ?
C1 C2 H2A 105.6 . . ?
C3 C2 H2B 105.6 . . ?
C1 C2 H2B 105.6 . . ?
H2A C2 H2B 106.1 . . ?
La1 O1W H100 119.5 . . ?
La1 O1W H101 107.6 . . ?
H100 O1W H101 124.7 . . ?
H201 O2W H200 103.6 . . ?
C7 C8 N3 115.0(7) . . ?
C7 C8 H8A 108.5 . . ?
N3 C8 H8A 108.5 . . ?
C7 C8 H8B 108.5 . . ?
N3 C8 H8B 108.5 . . ?
H8A C8 H8B 107.5 . . ?
H300 O3W H301 89.3 . . ?
H401 O4W H400 106.1 . . ?
C6 C7 C8 129.3(9) . . ?
C6 C7 H7A 105.0 . . ?
C8 C7 H7A 105.0 . . ?
C6 C7 H7B 105.0 . . ?
C8 C7 H7B 105.0 . . ?
H7A C7 H7B 105.8 . . ?

loop_
_geom_bond_atom_site_label_1
_geom_bond_atom_site_label_2
_geom_bond_distance
_geom_bond_site_symmetry_2
_geom_bond_publ_flag
La1 O1 2.480(4) 2 ?
La1 O1 2.480(4) . ?
La1 O2 2.498(4) 2 ?
La1 O2 2.498(4) . ?
La1 O1W 2.526(5) . ?
La1 O1W 2.526(4) 2 ?
La1 N11 2.629(5) 2 ?
La1 N11 2.629(5) . ?
Fe1 C11 1.939(6) 7_566 ?
Fe1 C11 1.939(6) . ?
Fe1 C12 1.946(6) 7_566 ?
Fe1 C12 1.946(6) . ?
Fe1 C13 1.952(7) 7_566 ?
Fe1 C13 1.952(7) . ?
Cu1 N3 1.947(5) . ?
Cu1 N4 1.954(5) . ?
Cu1 N1 1.982(6) . ?
Cu1 N2 1.984(6) . ?
N3 C9 1.290(7) . ?
N3 C8 1.472(9) . ?
C3 N1 1.385(9) . ?
C3 C2 1.386(11) . ?
C3 H3A 0.9700 . ?
C3 H3B 0.9700 . ?
C13 N13 1.131(8) . ?
C11 N11 1.146(7) . ?
N4 C10 1.287(7) . ?
N4 C1 1.452(8) . ?
O2 C9 1.274(7) . ?
C9 C10 1.508(9) . ?
C12 N12 1.140(7) . ?
O1 C10 1.278(7) . ?
N2 C6 1.384(9) . ?
N2 C5 1.416(8) . ?
N2 H2C 0.9100 . ?
C4 N1 1.403(9) . ?
C4 C5 1.451(10) . ?
C4 H4A 0.9700 . ?
C4 H4B 0.9700 . ?
C6 C7 1.410(10) . ?
C6 H6A 0.9700 . ?
C6 H6B 0.9700 . ?
N1 H1C 0.9100 . ?
C1 C2 1.447(10) . ?
C1 H1A 0.9700 . ?
C1 H1B 0.9700 . ?
C5 H5A 0.9700 . ?
C5 H5B 0.9700 . ?
C2 H2A 0.9700 . ?
C2 H2B 0.9700 . ?
O1W H100 0.7967 . ?
O1W H101 0.7786 . ?
O2W H201 0.8429 . ?
O2W H200 0.8639 . ?
C8 C7 1.421(10) . ?
C8 H8A 0.9700 . ?
C8 H8B 0.9700 . ?
O3W H300 0.9280 . ?
O3W H301 0.9027 . ?
O4W H401 0.8563 . ?
O4W H400 0.8977 . ?
C7 H7A 0.9700 . ?
C7 H7B 0.9700 . ?
O5W H500 0.8199 . ?
